data_4325052
loop_
_publ_author_name
'Ross S. Forgan'
'Benjamin D. Roach'
'Peter A. Wood'
'Fraser J. White'
'John Campbell'
'David K. Henderson'
'Eduardo Kamenetzky'
'Fiona E. McAllister'
'Simon Parsons'
'Elna Pidcock'
'Patricia Richardson'
'Ronald M. Swart'
'Peter A. Tasker'

_publ_contact_author_email f.j.white@sms.ed.ac.uk
_publ_contact_author_name 'Fraser J. White'
_publ_section_title
;
 Using the Outer Coordination Sphere to Tune the Strength of Metal
 Extractants
;
_journal_name_full 'Inorganic Chemistry'
_journal_page_first 4515
_journal_page_last 4522
_journal_paper_doi 10.1021/ic200154y
_journal_volume 50
_journal_year 2011
_chemical_compound_source 'Ross Forgan'
_chemical_formula_moiety 'C11 H15 N O2'
_chemical_formula_sum 'C11 H15 N O2'
_chemical_formula_weight 193.24
_space_group_IT_number 19
_symmetry_cell_setting orthorhombic
_symmetry_Int_Tables_number 19
_symmetry_space_group_name_Hall 'P 2ac 2ab'
_symmetry_space_group_name_H-M 'P 21 21 21'
_atom_sites_solution_hydrogens geom
_atom_sites_solution_primary direct
_atom_sites_solution_secondary difmap
_audit_creation_method SHELXL-97
_cell_angle_alpha 90.00
_cell_angle_beta 90.00
_cell_angle_gamma 90.00
_cell_formula_units_Z 4
_cell_length_a 8.5221(4)
_cell_length_b 10.7421(5)
_cell_length_c 11.6515(6)
_cell_measurement_reflns_used 3580
_cell_measurement_temperature 150(2)
_cell_measurement_theta_max 2.58
_cell_measurement_theta_min 26.63
_cell_volume 1066.64(9)
_computing_cell_refinement Saint
_computing_data_collection Smart
_computing_data_reduction Saint
_computing_molecular_graphics Shelxp
_computing_publication_material Platon
_computing_structure_refinement 'SHELXL-97 (Sheldrick, 1997)'
_computing_structure_solution 'Shelxs Sheldrick'
_diffrn_ambient_temperature 150(2)
_diffrn_measured_fraction_theta_full 1.00
_diffrn_measured_fraction_theta_max 0.968
_diffrn_measurement_device_type 'Bruker Smart Apex CCD'
_diffrn_measurement_method Sphere
_diffrn_radiation_monochromator graphite
_diffrn_radiation_type MoK\a
_diffrn_radiation_wavelength 0.71073
_diffrn_reflns_av_R_equivalents 0.0376
_diffrn_reflns_av_sigmaI/netI 0.0350
_diffrn_reflns_limit_h_max 11
_diffrn_reflns_limit_h_min -11
_diffrn_reflns_limit_k_max 14
_diffrn_reflns_limit_k_min -13
_diffrn_reflns_limit_l_max 15
_diffrn_reflns_limit_l_min -15
_diffrn_reflns_number 12735
_diffrn_reflns_theta_full 27.51
_diffrn_reflns_theta_max 28.83
_diffrn_reflns_theta_min 2.58
_diffrn_source 'fine-focus sealed tube'
_exptl_absorpt_coefficient_mu 0.083
_exptl_absorpt_correction_T_max 0.98
_exptl_absorpt_correction_T_min 0.65
_exptl_absorpt_correction_type multi-scan
_exptl_absorpt_process_details 'SADABS version 2006/1'
_exptl_crystal_colour colourless
_exptl_crystal_density_diffrn 1.203
_exptl_crystal_description block
_exptl_crystal_F_000 416
_exptl_crystal_recrystallization_method 'Slow evaporation of hexane and chloroform'
_exptl_crystal_size_max 0.48
_exptl_crystal_size_mid 0.20
_exptl_crystal_size_min 0.20
_refine_diff_density_max 0.239
_refine_diff_density_min -0.203
_refine_diff_density_rms 0.038
_refine_ls_abs_structure_details 'Flack H D (1983), Acta Cryst. A39, 876-881'
_refine_ls_abs_structure_Flack -0.1(11)
_refine_ls_extinction_method none
_refine_ls_goodness_of_fit_ref 1.050
_refine_ls_hydrogen_treatment riding
_refine_ls_matrix_type full
_refine_ls_number_parameters 131
_refine_ls_number_reflns 2650
_refine_ls_number_restraints 0
_refine_ls_restrained_S_all 1.050
_refine_ls_R_factor_all 0.0524
_refine_ls_R_factor_gt 0.0405
_refine_ls_shift/su_max 0.000
_refine_ls_shift/su_mean 0.000
_refine_ls_structure_factor_coef Fsqd
_refine_ls_weighting_details 'calc w=1/[\s^2^(Fo^2^)+(0.0580P)^2^+0.0388P] where P=(Fo^2^+2Fc^2^)/3'
_refine_ls_weighting_scheme calc
_refine_ls_wR_factor_gt 0.0974
_refine_ls_wR_factor_ref 0.1018
_reflns_number_gt 2197
_reflns_number_total 2650
_reflns_threshold_expression >2sigma(I)
_cod_data_source_file ic200154y_si_003_01.cif
_cod_data_source_block pt6016
_cod_database_code 4325052

loop_
_symmetry_equiv_pos_as_xyz
'x, y, z'
'-x+1/2, -y, z+1/2'
'-x, y+1/2, -z+1/2'
'x+1/2, -y+1/2, -z'

loop_
_atom_site_label
_atom_site_type_symbol
_atom_site_fract_x
_atom_site_fract_y
_atom_site_fract_z
_atom_site_U_iso_or_equiv
_atom_site_adp_type
_atom_site_occupancy
_atom_site_symmetry_multiplicity
_atom_site_calc_flag
_atom_site_refinement_flags
O1 O 0.22487(12) 0.32444(9) -0.05364(8) 0.0320(2) Uani 1 1 d .
H1 H 0.1391 0.3255 -0.0181 0.048 Uiso 1 1 d R
C1 C 0.31540(15) 0.41442(12) -0.00191(11) 0.0263(3) Uani 1 1 d .
C2 C 0.25931(16) 0.48363(12) 0.09182(11) 0.0257(3) Uani 1 1 d .
O2 O -0.12813(13) 0.37274(10) 0.16121(10) 0.0447(3) Uani 1 1 d .
H2 H -0.1851 0.3186 0.1301 0.067 Uiso 1 1 d R
C3 C 0.35901(16) 0.57206(12) 0.14111(11) 0.0265(3) Uani 1 1 d .
H3 H 0.3217 0.6191 0.2046 0.032 Uiso 1 1 calc R
C4 C 0.51005(15) 0.59428(12) 0.10150(11) 0.0260(3) Uani 1 1 d .
C5 C 0.56061(17) 0.52400(13) 0.00813(12) 0.0291(3) Uani 1 1 d .
H5 H 0.6632 0.5371 -0.0214 0.035 Uiso 1 1 calc R
C6 C 0.46484(17) 0.43536(13) -0.04284(12) 0.0290(3) Uani 1 1 d .
H6 H 0.5025 0.3888 -0.1064 0.035 Uiso 1 1 calc R
N2 N 0.01261(13) 0.38093(11) 0.10020(10) 0.0307(3) Uani 1 1 d .
C21 C 0.10530(17) 0.46236(13) 0.14159(12) 0.0295(3) Uani 1 1 d .
H21 H 0.0732 0.5100 0.2061 0.035 Uiso 1 1 calc R
C41 C 0.61365(17) 0.69074(13) 0.16231(11) 0.0302(3) Uani 1 1 d .
C42 C 0.5279(2) 0.81637(15) 0.16754(16) 0.0455(4) Uani 1 1 d .
H42A H 0.5934 0.8771 0.2081 0.068 Uiso 1 1 calc R
H42B H 0.4283 0.8062 0.2084 0.068 Uiso 1 1 calc R
H42C H 0.5074 0.8460 0.0894 0.068 Uiso 1 1 calc R
C43 C 0.64831(18) 0.64395(15) 0.28468(13) 0.0368(4) Uani 1 1 d .
H43A H 0.7039 0.5642 0.2806 0.055 Uiso 1 1 calc R
H43B H 0.5494 0.6329 0.3264 0.055 Uiso 1 1 calc R
H43C H 0.7137 0.7050 0.3249 0.055 Uiso 1 1 calc R
C44 C 0.7701(2) 0.70928(16) 0.10111(14) 0.0426(4) Uani 1 1 d .
H44A H 0.8268 0.6300 0.0983 0.064 Uiso 1 1 calc R
H44B H 0.8329 0.7708 0.1429 0.064 Uiso 1 1 calc R
H44C H 0.7511 0.7390 0.0228 0.064 Uiso 1 1 calc R

loop_
_atom_site_aniso_label
_atom_site_aniso_U_11
_atom_site_aniso_U_22
_atom_site_aniso_U_33
_atom_site_aniso_U_23
_atom_site_aniso_U_13
_atom_site_aniso_U_12
O1 0.0293(5) 0.0342(6) 0.0327(5) -0.0118(4) -0.0036(4) 0.0013(4)
C1 0.0308(7) 0.0236(6) 0.0246(6) -0.0024(5) -0.0067(5) 0.0040(5)
C2 0.0264(7) 0.0254(7) 0.0253(6) 0.0002(5) -0.0038(5) 0.0047(6)
O2 0.0275(5) 0.0493(7) 0.0574(7) -0.0244(6) 0.0097(5) -0.0070(5)
C3 0.0312(7) 0.0227(6) 0.0255(6) -0.0017(5) -0.0027(5) 0.0035(6)
C4 0.0293(7) 0.0223(6) 0.0265(6) 0.0033(5) -0.0039(6) 0.0017(5)
C5 0.0286(7) 0.0299(7) 0.0290(7) 0.0023(6) 0.0023(6) 0.0012(6)
C6 0.0339(7) 0.0291(7) 0.0241(6) -0.0029(6) 0.0003(6) 0.0042(6)
N2 0.0253(6) 0.0305(6) 0.0364(6) -0.0068(5) 0.0003(5) 0.0022(5)
C21 0.0306(7) 0.0279(7) 0.0302(7) -0.0080(6) -0.0016(6) 0.0045(6)
C41 0.0313(7) 0.0262(7) 0.0330(7) -0.0016(6) -0.0028(6) -0.0028(6)
C42 0.0473(9) 0.0278(8) 0.0613(10) -0.0099(7) -0.0153(8) 0.0010(7)
C43 0.0359(8) 0.0417(8) 0.0327(7) -0.0013(7) -0.0063(7) -0.0062(7)
C44 0.0417(9) 0.0394(8) 0.0465(9) -0.0024(7) 0.0041(8) -0.0143(7)

loop_
_atom_type_symbol
_atom_type_description
_atom_type_scat_dispersion_real
_atom_type_scat_dispersion_imag
_atom_type_scat_source
C C 0.0033 0.0016 'International Tables Vol C Tables 4.2.6.8 and 6.1.1.4'
H H 0.0000 0.0000 'International Tables Vol C Tables 4.2.6.8 and 6.1.1.4'
N N 0.0061 0.0033 'International Tables Vol C Tables 4.2.6.8 and 6.1.1.4'
O O 0.0106 0.0060 'International Tables Vol C Tables 4.2.6.8 and 6.1.1.4'

loop_
_geom_angle_atom_site_label_1
_geom_angle_atom_site_label_2
_geom_angle_atom_site_label_3
_geom_angle
C1 O1 H1 105.2
O1 C1 C6 118.76(12)
O1 C1 C2 121.44(12)
C6 C1 C2 119.80(12)
C3 C2 C1 118.17(13)
C3 C2 C21 119.47(12)
C1 C2 C21 122.30(12)
N2 O2 H2 108.7
C4 C3 C2 122.95(12)
C4 C3 H3 118.5
C2 C3 H3 118.5
C3 C4 C5 116.97(12)
C3 C4 C41 119.75(12)
C5 C4 C41 123.27(12)
C6 C5 C4 121.62(13)
C6 C5 H5 119.2
C4 C5 H5 119.2
C1 C6 C5 120.49(13)
C1 C6 H6 119.8
C5 C6 H6 119.8
C21 N2 O2 112.53(11)
N2 C21 C2 121.15(12)
N2 C21 H21 119.4
C2 C21 H21 119.4
C44 C41 C4 112.04(12)
C44 C41 C42 108.64(13)
C4 C41 C42 109.75(12)
C44 C41 C43 107.93(13)
C4 C41 C43 108.50(11)
C42 C41 C43 109.95(13)
C41 C42 H42A 109.5
C41 C42 H42B 109.5
H42A C42 H42B 109.5
C41 C42 H42C 109.5
H42A C42 H42C 109.5
H42B C42 H42C 109.5
C41 C43 H43A 109.5
C41 C43 H43B 109.5
H43A C43 H43B 109.5
C41 C43 H43C 109.5
H43A C43 H43C 109.5
H43B C43 H43C 109.5
C41 C44 H44A 109.5
C41 C44 H44B 109.5
H44A C44 H44B 109.5
C41 C44 H44C 109.5
H44A C44 H44C 109.5
H44B C44 H44C 109.5

loop_
_geom_bond_atom_site_label_1
_geom_bond_atom_site_label_2
_geom_bond_distance
O1 C1 1.3758(16)
O1 H1 0.8398
C1 C6 1.378(2)
C1 C2 1.4049(18)
C2 C3 1.3978(19)
C2 C21 1.453(2)
O2 N2 1.3969(14)
O2 H2 0.8400
C3 C4 1.3881(18)
C3 H3 0.9500
C4 C5 1.3926(19)
C4 C41 1.5347(19)
C5 C6 1.388(2)
C5 H5 0.9500
C6 H6 0.9500
N2 C21 1.2734(18)
C21 H21 0.9500
C41 C44 1.525(2)
C41 C42 1.536(2)
C41 C43 1.540(2)
C42 H42A 0.9800
C42 H42B 0.9800
C42 H42C 0.9800
C43 H43A 0.9800
C43 H43B 0.9800
C43 H43C 0.9800
C44 H44A 0.9800
C44 H44B 0.9800
C44 H44C 0.9800

loop_
_cod_related_entry_id
_cod_related_entry_database
_cod_related_entry_code
1 ChemSpider 15313980
